data_9016483
loop_
_publ_author_name
'Simon, A.'
'Borrmann, H.'
'Craubner, H.'

_publ_section_title
;
 Crystal structure of ordered white phosphorus (\b-P)
 Sample: at T = 158.15 K
 Note: beta phase; transforms from alpha phase at T = 196.75 K
;
_journal_name_full 'Phosphorus and Sulfur and the Related Elements'
_journal_page_first 507
_journal_page_last 510
_journal_paper_doi 10.1080/03086648708080631
_journal_volume 30
_journal_year 1987
_chemical_compound_source Synthetic
_chemical_formula_sum P4
_chemical_name_common Phosphorus
_space_group_crystal_system triclinic
_space_group_IT_number 2
_space_group_name_Hall '-P 1'
_space_group_name_H-M_alt 'P -1'
_cell_angle_alpha 71.84
_cell_angle_beta 90.37
_cell_angle_gamma 71.56
_cell_formula_units_Z 6
_cell_length_a 11.450
_cell_length_b 5.503
_cell_length_c 11.261
_cell_volume 635.231
_diffrn_ambient_temperature 158.15
_exptl_crystal_density_diffrn 1.943
_cod_duplicate_entry 9013110
_cod_depositor_comments
;
Changing atom labels 'Pl' -> 'P1' and 'P1l' -> 'P11' -- apparently these
labels were OCR artefacts.

Andrius Merkys
2015-09-18

 Added the _cell_formula_units_Z data item and changed
 the _chemical_formula_sum data item value from 'P' to 'P4'
 after consulting the original publication. Updated the space
 group information and copied several data items from a duplicate
 COD entry 9013110.

 Antanas Vaitkus,
 2021-04-28
;
_cod_database_code 9016483

loop_
_space_group_symop_id
_space_group_symop_operation_xyz
1 x,y,z
2 -x,-y,-z

loop_
_atom_site_aniso_label
_atom_site_aniso_U_11
_atom_site_aniso_U_22
_atom_site_aniso_U_33
_atom_site_aniso_U_12
_atom_site_aniso_U_13
_atom_site_aniso_U_23
P1 0.03600 0.04960 0.05870 0.00050 -0.00480 -0.01960
P2 0.06390 0.05280 0.03050 -0.02180 -0.00450 0.00030
P3 0.06600 0.04450 0.04850 -0.01150 -0.00470 -0.02940
P4 0.06400 0.04720 0.04620 -0.01510 -0.00020 -0.02890
P5 0.03920 0.06270 0.05010 -0.01800 -0.00930 -0.02220
P6 0.05100 0.04860 0.06280 -0.03030 0.00510 -0.01910
P7 0.04090 0.04720 0.07090 0.00260 0.00060 -0.02510
P8 0.05340 0.04670 0.05670 -0.02910 -0.00170 -0.00760
P9 0.05980 0.03530 0.05760 -0.02160 0.00570 -0.02160
P10 0.06440 0.04810 0.03230 -0.01480 -0.00080 -0.00010
P11 0.05950 0.04650 0.03050 -0.01630 -0.00040 -0.00400
P12 0.04390 0.05230 0.05150 -0.00410 0.01350 -0.02390

loop_
_atom_site_label
_atom_site_fract_x
_atom_site_fract_y
_atom_site_fract_z
_atom_site_U_iso_or_equiv
P1 0.67802 0.39370 0.00247 0.05150
P2 0.52922 0.88513 0.17722 0.05200
P3 0.18938 0.92202 0.05123 0.05130
P4 0.55505 0.84909 0.37360 0.05010
P5 0.02641 0.34671 0.31490 0.04960
P6 0.87186 0.35722 0.01126 0.05060
P7 0.67157 0.53535 0.30808 0.05600
P8 0.47750 0.58127 0.31956 0.05160
P9 0.13526 0.55621 0.37416 0.04800
P10 0.81346 0.05347 0.14518 0.05260
P11 0.14244 0.15713 0.49419 0.04800
P12 0.22608 0.20514 0.31893 0.05050

loop_
_cod_related_entry_id
_cod_related_entry_database
_cod_related_entry_code
1 AMCSD 0014997
2 ChemSpider 109894
